data_7033043
loop_
_publ_author_name
'Meng, Fandian'
'Zhang, Mingdao'
'Shen, Kang'
'Li, Yizhi'
'Zheng, Hegen'

_publ_section_title
;
 A series of MOFs based on a triangular tri(4-pyridylphenyl)amine ligand
 combined with carboxylate or nitrate auxiliary ligands.
;
_journal_issue 3
_journal_name_full 'Dalton transactions (Cambridge, England : 2003)'
_journal_page_first 1412
_journal_page_last 1419
_journal_paper_doi 10.1039/c4dt02811b
_journal_volume 44
_journal_year 2015
_chemical_formula_sum 'C114 H90 N10 O47 Zn6'
_chemical_formula_weight 2744.18
_chemical_name_systematic
; 
 ? 
;
_space_group_IT_number 2
_symmetry_cell_setting triclinic
_symmetry_space_group_name_Hall '-P 1'
_symmetry_space_group_name_H-M 'P -1'
_atom_sites_solution_hydrogens geom
_atom_sites_solution_primary direct
_atom_sites_solution_secondary difmap
_audit_creation_method SHELXL-97
_cell_angle_alpha 67.469(2)
_cell_angle_beta 80.559(2)
_cell_angle_gamma 61.982(7)
_cell_formula_units_Z 1
_cell_length_a 15.1690(9)
_cell_length_b 15.4530(9)
_cell_length_c 16.4504(8)
_cell_measurement_reflns_used 5809
_cell_measurement_temperature 291(2)
_cell_measurement_theta_max 27.69
_cell_measurement_theta_min 1.39
_cell_volume 3143.7(4)
_computing_cell_refinement 'SMART (Bruker, 2000)'
_computing_data_collection 'SMART (Bruker, 2000)'
_computing_data_reduction 'SMART (Bruker, 2000)'
_computing_molecular_graphics SHELXTL
_computing_publication_material SHELXTL
_computing_structure_refinement 'SHELXL-97 (Sheldrick, 2008)'
_computing_structure_solution 'SHELXS-97 (Sheldrick, 2008)'
_diffrn_ambient_temperature 291(2)
_diffrn_measured_fraction_theta_full 0.999
_diffrn_measured_fraction_theta_max 0.999
_diffrn_measurement_device_type 'CCD area detector'
_diffrn_measurement_method 'phi and omega scans'
_diffrn_radiation_monochromator graphite
_diffrn_radiation_source 'fine-focus sealed tube'
_diffrn_radiation_type MoK\a
_diffrn_radiation_wavelength 0.71073
_diffrn_reflns_av_R_equivalents 0.0639
_diffrn_reflns_av_sigmaI/netI 0.0795
_diffrn_reflns_limit_h_max 18
_diffrn_reflns_limit_h_min -11
_diffrn_reflns_limit_k_max 18
_diffrn_reflns_limit_k_min -17
_diffrn_reflns_limit_l_max 19
_diffrn_reflns_limit_l_min -19
_diffrn_reflns_number 23838
_diffrn_reflns_theta_full 25.00
_diffrn_reflns_theta_max 25.00
_diffrn_reflns_theta_min 1.34
_exptl_absorpt_coefficient_mu 1.217
_exptl_absorpt_correction_T_max 0.7756
_exptl_absorpt_correction_T_min 0.7269
_exptl_absorpt_correction_type multi-scan
_exptl_absorpt_process_details 'SADABS; Bruker, 2000'
_exptl_crystal_colour orange
_exptl_crystal_density_diffrn 1.450
_exptl_crystal_density_method 'not measured'
_exptl_crystal_description solid
_exptl_crystal_F_000 1400
_exptl_crystal_size_max 0.28
_exptl_crystal_size_mid 0.24
_exptl_crystal_size_min 0.22
_refine_diff_density_max 0.575
_refine_diff_density_min -0.587
_refine_diff_density_rms 0.114
_refine_ls_extinction_method none
_refine_ls_goodness_of_fit_ref 1.017
_refine_ls_hydrogen_treatment mixed
_refine_ls_matrix_type full
_refine_ls_number_parameters 868
_refine_ls_number_reflns 11058
_refine_ls_number_restraints 89
_refine_ls_restrained_S_all 1.042
_refine_ls_R_factor_all 0.0717
_refine_ls_R_factor_gt 0.0593
_refine_ls_shift/su_max 0.023
_refine_ls_shift/su_mean 0.000
_refine_ls_structure_factor_coef Fsqd
_refine_ls_weighting_details 'calc w=1/[\s^2^(Fo^2^)+(0.0963P)^2^+0.0000P] where P=(Fo^2^+2Fc^2^)/3'
_refine_ls_weighting_scheme calc
_refine_ls_wR_factor_gt 0.1539
_refine_ls_wR_factor_ref 0.1573
_reflns_number_gt 7894
_reflns_number_total 11058
_reflns_threshold_expression >2sigma(I)
_cod_data_source_file c4dt02811b2.cif
_cod_data_source_block a01
_cod_depositor_comments 'Adding full bibliography for 7033040--7033043.cif.'
_cod_original_cell_volume 3143.7(3)
_cod_database_code 7033043

loop_
_symmetry_equiv_pos_as_xyz
'x, y, z'
'-x, -y, -z'

loop_
_atom_site_label
_atom_site_type_symbol
_atom_site_fract_x
_atom_site_fract_y
_atom_site_fract_z
_atom_site_U_iso_or_equiv
_atom_site_adp_type
_atom_site_occupancy
_atom_site_symmetry_multiplicity
_atom_site_calc_flag
_atom_site_refinement_flags
C1 C 0.3824(2) 0.6561(2) 0.5792(2) 0.0311(8) Uani 1 1 d D
C2 C 0.4665(2) 0.6379(2) 0.6219(2) 0.0316(9) Uani 1 1 d D
H2 H 0.4598 0.6435 0.6771 0.038 Uiso 1 1 calc R
C3 C 0.5594(2) 0.6116(2) 0.5819(2) 0.0313(9) Uani 1 1 d D
H3 H 0.6139 0.5982 0.6119 0.038 Uiso 1 1 calc R
C4 C 0.5733(2) 0.6045(2) 0.4977(2) 0.0278(8) Uani 1 1 d D
C5 C 0.4881(2) 0.6255(2) 0.4546(2) 0.0280(8) Uani 1 1 d D
H5 H 0.4944 0.6238 0.3979 0.034 Uiso 1 1 calc R
C6 C 0.3942(2) 0.6488(2) 0.4949(2) 0.0292(8) Uani 1 1 d D
H6 H 0.3404 0.6592 0.4660 0.035 Uiso 1 1 calc R
C7 C 0.8567(2) 0.4815(2) 0.4709(2) 0.0294(8) Uani 1 1 d D
H7 H 0.9137 0.4357 0.5064 0.035 Uiso 1 1 calc R
C8 C 0.7613(2) 0.5056(2) 0.5107(2) 0.0282(8) Uani 1 1 d D
H8 H 0.7562 0.4759 0.5712 0.034 Uiso 1 1 calc R
C9 C 0.6727(2) 0.5769(2) 0.4556(2) 0.0278(8) Uani 1 1 d D
C10 C 0.6872(3) 0.6116(2) 0.3647(2) 0.0305(8) Uani 1 1 d D
H10 H 0.6321 0.6528 0.3264 0.037 Uiso 1 1 calc R
C11 C 0.7823(2) 0.5855(2) 0.3309(2) 0.0305(8) Uani 1 1 d D
H11 H 0.7888 0.6114 0.2702 0.037 Uiso 1 1 calc R
C12 C 0.1942(2) 0.7445(2) 0.5732(2) 0.0306(8) Uani 1 1 d DU
C13 C 0.1826(3) 0.8302(2) 0.5010(2) 0.0320(9) Uani 1 1 d DU
H13 H 0.2346 0.8489 0.4838 0.038 Uiso 1 1 calc R
C14 C 0.0918(2) 0.8913(2) 0.4514(2) 0.0313(8) Uani 1 1 d D
H14 H 0.0877 0.9455 0.3989 0.038 Uiso 1 1 calc R
C15 C 0.0066(2) 0.8720(2) 0.4802(2) 0.0273(8) Uani 1 1 d D
C16 C 0.0211(3) 0.7821(2) 0.5559(2) 0.0317(8) Uani 1 1 d D
H16 H -0.0319 0.7654 0.5761 0.038 Uiso 1 1 calc R
C17 C 0.1130(2) 0.7178(2) 0.6012(2) 0.0305(8) Uani 1 1 d D
H17 H 0.1212 0.6578 0.6495 0.037 Uiso 1 1 calc R
C18 C -0.1930(2) 1.0397(2) 0.2958(2) 0.0337(9) Uani 1 1 d D
H18 H -0.1965 1.0681 0.2347 0.040 Uiso 1 1 calc R
C19 C -0.1008(3) 0.9809(3) 0.3389(2) 0.0370(10) Uani 1 1 d D
H19 H -0.0433 0.9716 0.3058 0.044 Uiso 1 1 calc R
C20 C -0.0915(2) 0.9352(2) 0.4304(2) 0.0272(8) Uani 1 1 d D
C21 C -0.1805(2) 0.9510(2) 0.4785(2) 0.0319(8) Uani 1 1 d D
H21 H -0.1778 0.9215 0.5396 0.038 Uiso 1 1 calc R
C22 C -0.2724(3) 1.0113(2) 0.4338(2) 0.0307(8) Uani 1 1 d D
H22 H -0.3304 1.0212 0.4663 0.037 Uiso 1 1 calc R
C23 C 0.2861(2) 0.6232(2) 0.7165(2) 0.0294(8) Uani 1 1 d D
C24 C 0.2165(2) 0.6811(3) 0.7689(2) 0.0332(9) Uani 1 1 d D
H24 H 0.1748 0.7523 0.7436 0.040 Uiso 1 1 calc R
C25 C 0.2132(2) 0.6266(2) 0.8605(2) 0.0294(8) Uani 1 1 d D
H25 H 0.1668 0.6632 0.8944 0.035 Uiso 1 1 calc R
C26 C 0.2759(2) 0.5210(2) 0.9017(2) 0.0304(9) Uani 1 1 d D
C27 C 0.3456(2) 0.4686(2) 0.8475(2) 0.0314(8) Uani 1 1 d D
H27 H 0.3896 0.3982 0.8730 0.038 Uiso 1 1 calc R
C28 C 0.3507(2) 0.5202(2) 0.7544(2) 0.0283(8) Uani 1 1 d D
H28 H 0.3973 0.4837 0.7205 0.034 Uiso 1 1 calc R
C29 C 0.3277(2) 0.3083(3) 1.1312(2) 0.0327(9) Uani 1 1 d D
H29 H 0.3607 0.2357 1.1566 0.039 Uiso 1 1 calc R
C30 C 0.3240(3) 0.3583(3) 1.0385(2) 0.0338(9) Uani 1 1 d D
H30 H 0.3552 0.3177 1.0032 0.041 Uiso 1 1 calc R
C31 C 0.2748(2) 0.4665(2) 0.9994(2) 0.0317(9) Uani 1 1 d D
C32 C 0.2262(3) 0.5254(3) 1.0545(2) 0.0361(9) Uani 1 1 d D
H32 H 0.1912 0.5980 1.0310 0.043 Uiso 1 1 calc R
C33 C 0.2318(3) 0.4710(2) 1.1474(2) 0.0340(9) Uani 1 1 d D
H33 H 0.1992 0.5085 1.1848 0.041 Uiso 1 1 calc R
C34 C 1.2574(2) 0.2484(2) 0.4980(2) 0.0289(8) Uani 1 1 d D
C35 C 1.2160(2) 0.2418(2) 0.5810(2) 0.0271(8) Uani 1 1 d D
H35 H 1.1486 0.2844 0.5853 0.033 Uiso 1 1 calc R
C36 C 1.2744(2) 0.1718(2) 0.65884(19) 0.0263(8) Uani 1 1 d D
C37 C 1.3788(2) 0.1096(2) 0.6515(2) 0.0290(8) Uani 1 1 d D
C38 C 1.4187(2) 0.1124(2) 0.5683(2) 0.0268(8) Uani 1 1 d D
H38 H 1.4855 0.0677 0.5642 0.032 Uiso 1 1 calc R
C39 C 1.3601(2) 0.1817(2) 0.4889(2) 0.0272(8) Uani 1 1 d D
C40 C 1.1913(2) 0.3368(2) 0.4201(2) 0.0254(7) Uani 1 1 d .
C41 C 1.2241(2) 0.1718(2) 0.7447(2) 0.0301(9) Uani 1 1 d .
C42 C 1.4063(3) 0.1697(2) 0.4038(2) 0.0328(9) Uani 1 1 d .
C43 C 1.0521(2) 0.3979(3) 0.0593(2) 0.0314(9) Uani 1 1 d .
H43 H 1.0858 0.3301 0.0987 0.038 Uiso 1 1 calc R
C44 C 1.0003(2) 0.4812(2) 0.0913(2) 0.0292(8) Uani 1 1 d .
C45 C 0.9464(3) 0.5836(2) 0.0343(2) 0.0322(9) Uani 1 1 d .
C46 C 1.0088(2) 0.4552(2) 0.1883(2) 0.0304(9) Uani 1 1 d .
C47 C 0.8803(3) 0.6737(2) 0.0632(2) 0.0332(9) Uani 1 1 d U
C48 C 1.5829(2) 0.2886(2) 0.1306(2) 0.0307(8) Uani 1 1 d .
C49 C 1.5434(3) 0.3957(3) 0.0590(2) 0.0387(9) Uani 1 1 d U
C50 C 1.4781(2) 0.4787(2) 0.0893(2) 0.0338(9) Uani 1 1 d U
H50 H 1.4629 0.4642 0.1487 0.041 Uiso 1 1 calc R
C51 C 1.4353(3) 0.5849(2) 0.0291(2) 0.0311(8) Uani 1 1 d .
C52 C 1.3805(3) 0.6654(3) 0.0718(2) 0.0362(9) Uani 1 1 d .
C53 C 1.4445(2) 0.0359(3) 0.7328(2) 0.0321(9) Uani 1 1 d .
C54 C -0.0387(3) 0.1194(3) 0.1324(2) 0.0424(10) Uani 1 1 d .
H54A H -0.0315 0.1704 0.0791 0.064 Uiso 1 1 calc R
H54B H -0.0964 0.1536 0.1629 0.064 Uiso 1 1 calc R
H54C H -0.0464 0.0684 0.1185 0.064 Uiso 1 1 calc R
N5 N 0.0516(3) 0.0667(3) 0.1893(3) 0.0619(11) Uani 1 1 d .
C56 C 0.0734(3) 0.1198(3) 0.2386(2) 0.0442(11) Uani 1 1 d .
H56A H 0.1086 0.0687 0.2927 0.066 Uiso 1 1 calc RD
H56B H 0.0117 0.1717 0.2514 0.066 Uiso 1 1 calc R
H56C H 0.1136 0.1528 0.2030 0.066 Uiso 1 1 calc R
C57 C 0.1222(3) -0.0399(3) 0.1988(2) 0.0414(10) Uani 1 1 d .
C58 C 0.2159(3) -0.0957(3) 0.2538(2) 0.0403(10) Uani 1 1 d .
H58D H 0.2338 -0.0453 0.2573 0.060 Uiso 1 1 calc RD
H58E H 0.2690 -0.1414 0.2274 0.060 Uiso 1 1 calc R
H58F H 0.2047 -0.1362 0.3119 0.060 Uiso 1 1 calc R
N1 N 0.2875(2) 0.6781(2) 0.62361(18) 0.0314(7) Uani 1 1 d .
N2 N 0.8671(2) 0.5234(2) 0.38237(18) 0.0340(8) Uani 1 1 d D
N3 N -0.2807(2) 1.0563(2) 0.34406(18) 0.0366(8) Uani 1 1 d D
N4 N 0.2836(2) 0.3664(2) 1.18115(19) 0.0418(9) Uani 1 1 d D
H4A H 0.2882 0.3360 1.2374 0.050 Uiso 1 1 calc R
O1 O 1.09851(17) 0.36601(17) 0.43118(15) 0.0342(6) Uani 1 1 d .
O2 O 1.22613(17) 0.38173(16) 0.35236(15) 0.0313(6) Uani 1 1 d .
O3 O 1.13073(17) 0.21654(16) 0.75086(14) 0.0325(6) Uani 1 1 d .
O4 O 1.28048(18) 0.11874(17) 0.81298(15) 0.0361(6) Uani 1 1 d .
O5 O 1.45515(17) -0.05527(19) 0.76422(15) 0.0378(7) Uani 1 1 d .
H5A H 1.4934 -0.0882 0.8094 0.057 Uiso 1 1 d R
O6 O 1.49595(17) 0.06574(17) 0.75795(15) 0.0338(6) Uani 1 1 d .
O7 O 1.49681(17) 0.15338(16) 0.39806(14) 0.0319(6) Uani 1 1 d .
O8 O 1.35647(17) 0.17696(17) 0.34654(16) 0.0352(6) Uani 1 1 d .
O9 O 0.99980(17) 0.52965(17) 0.20821(15) 0.0337(6) Uani 1 1 d .
O10 O 1.02634(17) 0.36799(18) 0.24381(16) 0.0389(7) Uani 1 1 d .
O11 O 0.80267(17) 0.67813(17) 0.10546(15) 0.0345(6) Uani 1 1 d D
O12 O 0.90426(17) 0.74718(17) 0.04158(15) 0.0371(7) Uani 1 1 d U
O13 O 1.53469(18) 0.27796(18) 0.20156(16) 0.0388(7) Uani 1 1 d .
O14 O 1.65930(17) 0.21231(17) 0.11642(15) 0.0352(6) Uani 1 1 d .
O15 O 1.42083(18) 0.65436(17) 0.13895(16) 0.0391(6) Uani 1 1 d .
O16 O 1.30260(18) 0.74335(18) 0.03462(16) 0.0384(6) Uani 1 1 d .
O17 O 0.1057(2) -0.08591(19) 0.15857(18) 0.0510(8) Uani 1 1 d .
O1W O 1.02883(17) 0.61557(16) 0.33609(15) 0.0342(6) Uani 1 1 d .
H1X H 1.0282 0.6611 0.2766 0.041 Uiso 1 1 d R
H1Y H 1.0916 0.5894 0.3641 0.041 Uiso 1 1 d R
O2W O 0.88875(18) 0.94882(18) 0.06447(16) 0.0381(6) Uani 1 1 d .
H2X H 0.8590 1.0135 0.0160 0.046 Uiso 1 1 d R
H2Y H 0.9570 0.9094 0.0516 0.046 Uiso 1 1 d R
O3W O 0.71280(19) 0.96539(17) -0.01275(15) 0.0386(7) Uani 1 1 d .
H3X H 0.7272 0.9390 -0.0600 0.046 Uiso 1 1 d R
H3Y H 0.6474 0.9748 0.0089 0.046 Uiso 1 1 d R
O4W O 0.8450(3) 0.1360(3) 0.0475(3) 0.0369(13) Uani 0.50 1 d PD
H4WA H 0.7889(12) 0.162(4) 0.0704(16) 0.055 Uiso 0.50 1 d PD
H4WB H 0.849(2) 0.1741(17) -0.0039(11) 0.055 Uiso 0.50 1 d PD
O5W O 0.0523(4) 0.7926(4) 0.0968(3) 0.0496(16) Uani 0.50 1 d PD
H5WA H 0.0646(15) 0.7541(14) 0.0582(12) 0.074 Uiso 0.50 1 d PD
H5WB H 0.0219(15) 0.7484(16) 0.1360(12) 0.074 Uiso 0.50 1 d PD
O6W O 0.2034(3) 0.1773(3) 0.2736(3) 0.0342(11) Uani 0.50 1 d PD
H6WA H 0.219(2) 0.148(3) 0.3276(10) 0.051 Uiso 0.50 1 d PD
H6WB H 0.2356(17) 0.211(2) 0.2448(15) 0.051 Uiso 0.50 1 d PD
O7W O 0.8163(4) 0.3341(4) 0.7343(3) 0.0471(15) Uani 0.50 1 d PD
H7WA H 0.8231(12) 0.3514(13) 0.7800(11) 0.071 Uiso 0.50 1 d PD
H7WB H 0.857(3) 0.2641(13) 0.762(2) 0.071 Uiso 0.50 1 d PD
O8W O 0.6572(4) 0.9070(4) 0.8754(3) 0.0431(14) Uani 0.50 1 d PD
H8WA H 0.5927(10) 0.9533(19) 0.8822(13) 0.065 Uiso 0.50 1 d PD
H8WB H 0.6436(13) 0.9193(14) 0.8176(11) 0.065 Uiso 0.50 1 d PD
O9W O 0.5571(4) 0.1068(4) 0.0423(3) 0.0416(14) Uani 0.50 1 d P
O10W O 0.5938(4) 0.8012(3) 0.1240(3) 0.0400(14) Uani 0.50 1 d PD
H10T H 0.6326(19) 0.740(2) 0.157(3) 0.060 Uiso 0.50 1 d PD
H10Y H 0.6423(13) 0.816(2) 0.116(5) 0.060 Uiso 0.50 1 d PD
Zn1 Zn 1.01026(3) 0.49186(3) 0.33552(3) 0.03331(11) Uani 1 1 d .
Zn2 Zn 1.57707(3) 0.13374(3) 0.28983(3) 0.03630(12) Uani 1 1 d .
Zn3 Zn 0.81272(3) 0.86433(3) 0.08376(3) 0.03595(11) Uani 1 1 d .

loop_
_atom_site_aniso_label
_atom_site_aniso_U_11
_atom_site_aniso_U_22
_atom_site_aniso_U_33
_atom_site_aniso_U_23
_atom_site_aniso_U_13
_atom_site_aniso_U_12
C1 0.0249(16) 0.0346(15) 0.0295(17) -0.0135(13) 0.0154(14) -0.0128(13)
C2 0.0256(16) 0.0363(16) 0.0285(17) -0.0150(13) 0.0155(14) -0.0122(13)
C3 0.0238(16) 0.0378(16) 0.0262(17) -0.0095(13) 0.0135(14) -0.0143(13)
C4 0.0285(16) 0.0248(13) 0.0309(17) -0.0112(12) -0.0038(14) -0.0101(12)
C5 0.0184(15) 0.0326(15) 0.0275(16) -0.0117(12) 0.0051(13) -0.0078(13)
C6 0.0240(16) 0.0298(15) 0.0267(17) -0.0077(12) 0.0058(14) -0.0098(13)
C7 0.0232(15) 0.0356(15) 0.0268(16) -0.0108(12) -0.0068(13) -0.0092(13)
C8 0.0266(15) 0.0278(14) 0.0283(16) -0.0082(12) -0.0106(14) -0.0085(13)
C9 0.0236(15) 0.0269(14) 0.0299(17) -0.0102(12) -0.0052(13) -0.0070(13)
C10 0.0312(17) 0.0257(14) 0.0275(17) -0.0080(12) 0.0050(14) -0.0097(13)
C11 0.0382(17) 0.0325(14) 0.0290(17) -0.0149(12) 0.0065(14) -0.0208(13)
C12 0.0305(16) 0.0372(15) 0.0296(17) -0.0169(12) 0.0032(14) -0.0164(13)
C13 0.0274(17) 0.0293(15) 0.0284(17) -0.0043(13) 0.0026(14) -0.0096(13)
C14 0.0267(16) 0.0340(15) 0.0304(17) -0.0135(13) -0.0048(14) -0.0080(14)
C15 0.0176(14) 0.0270(14) 0.0341(17) -0.0075(12) -0.0096(13) -0.0068(12)
C16 0.0313(17) 0.0307(15) 0.0321(17) -0.0094(13) -0.0097(15) -0.0111(14)
C17 0.0275(16) 0.0249(14) 0.0329(17) -0.0084(12) -0.0103(14) -0.0050(13)
C18 0.0325(18) 0.0280(15) 0.0289(18) -0.0056(13) 0.0076(15) -0.0102(14)
C19 0.0280(17) 0.0348(17) 0.0343(19) -0.0060(14) 0.0117(15) -0.0115(14)
C20 0.0268(16) 0.0236(14) 0.0258(16) -0.0052(12) -0.0054(13) -0.0079(13)
C21 0.0276(16) 0.0339(15) 0.0322(18) -0.0127(13) -0.0060(14) -0.0092(14)
C22 0.0329(17) 0.0320(15) 0.0232(16) -0.0074(12) -0.0057(14) -0.0113(14)
C23 0.0231(16) 0.0303(15) 0.0285(17) -0.0106(12) 0.0107(14) -0.0098(13)
C24 0.0253(16) 0.0364(16) 0.0341(18) -0.0151(13) 0.0087(14) -0.0111(14)
C25 0.0210(15) 0.0338(15) 0.0246(16) -0.0100(12) 0.0138(13) -0.0098(13)
C26 0.0309(17) 0.0343(15) 0.0182(16) -0.0077(12) 0.0100(13) -0.0126(14)
C27 0.0255(16) 0.0346(15) 0.0307(17) -0.0144(13) 0.0150(14) -0.0130(13)
C28 0.0219(15) 0.0308(15) 0.0247(16) -0.0095(12) 0.0109(13) -0.0095(13)
C29 0.0276(16) 0.0295(15) 0.0366(18) -0.0092(13) -0.0119(15) -0.0073(14)
C30 0.0280(17) 0.0361(16) 0.0259(17) -0.0094(13) 0.0106(14) -0.0099(14)
C31 0.0287(16) 0.0384(16) 0.0256(17) -0.0105(13) 0.0088(14) -0.0162(14)
C32 0.0328(18) 0.0389(17) 0.0255(17) -0.0085(13) 0.0128(15) -0.0133(15)
C33 0.0340(18) 0.0337(16) 0.0271(17) -0.0096(13) 0.0068(15) -0.0121(14)
C34 0.0249(16) 0.0239(14) 0.0272(17) -0.0063(12) 0.0036(14) -0.0057(13)
C35 0.0236(15) 0.0331(15) 0.0261(16) -0.0110(12) -0.0037(13) -0.0119(13)
C36 0.0301(16) 0.0277(14) 0.0158(15) -0.0067(11) -0.0037(13) -0.0083(13)
C37 0.0259(15) 0.0299(14) 0.0306(17) -0.0111(12) -0.0104(14) -0.0082(13)
C38 0.0170(14) 0.0302(15) 0.0285(17) -0.0064(12) -0.0065(13) -0.0077(12)
C39 0.0234(15) 0.0294(14) 0.0267(16) -0.0098(12) -0.0029(13) -0.0093(13)
C40 0.0244(15) 0.0322(14) 0.0203(15) -0.0083(12) -0.0058(13) -0.0119(13)
C41 0.0275(17) 0.0280(15) 0.0226(16) -0.0075(12) 0.0016(14) -0.0045(14)
C42 0.0217(17) 0.0237(15) 0.0298(18) -0.0058(13) -0.0007(15) 0.0054(14)
C43 0.0176(15) 0.0342(16) 0.0329(18) -0.0137(13) 0.0100(14) -0.0056(13)
C44 0.0212(15) 0.0351(15) 0.0240(16) -0.0105(12) 0.0090(13) -0.0096(13)
C45 0.0327(17) 0.0355(16) 0.0210(16) -0.0095(12) 0.0116(14) -0.0133(14)
C46 0.0258(16) 0.0318(16) 0.0256(17) -0.0056(13) 0.0095(14) -0.0130(13)
C47 0.0377(18) 0.0275(14) 0.0338(18) -0.0100(13) -0.0070(15) -0.0123(14)
C48 0.0232(16) 0.0310(15) 0.0313(17) -0.0108(13) -0.0084(14) -0.0043(13)
C49 0.0278(17) 0.0383(15) 0.0348(19) -0.0004(12) 0.0098(14) -0.0155(13)
C50 0.0301(16) 0.0293(14) 0.0285(18) 0.0076(12) -0.0037(14) -0.0153(12)
C51 0.0355(17) 0.0280(15) 0.0249(17) -0.0041(12) -0.0085(14) -0.0116(14)
C52 0.0372(18) 0.0318(15) 0.0375(19) -0.0095(13) -0.0178(16) -0.0101(14)
C53 0.0204(16) 0.0379(16) 0.0317(17) -0.0144(13) -0.0107(14) -0.0030(14)
C54 0.044(2) 0.0410(17) 0.042(2) -0.0137(15) -0.0120(17) -0.0152(16)
N5 0.061(2) 0.061(2) 0.061(2) -0.0223(17) -0.0104(19) -0.0211(18)
C56 0.048(2) 0.0380(17) 0.040(2) -0.0142(15) 0.0155(18) -0.0186(16)
C57 0.046(2) 0.0258(15) 0.041(2) -0.0158(14) 0.0188(17) -0.0090(15)
C58 0.0378(19) 0.0377(17) 0.040(2) -0.0132(14) 0.0134(16) -0.0171(15)
N1 0.0222(13) 0.0347(13) 0.0316(15) -0.0129(11) 0.0087(12) -0.0099(11)
N2 0.0370(16) 0.0306(13) 0.0248(14) -0.0092(11) 0.0068(12) -0.0098(12)
N3 0.0204(14) 0.0400(15) 0.0308(15) -0.0101(12) 0.0024(12) -0.0015(12)
N4 0.0365(17) 0.0412(16) 0.0242(15) -0.0074(12) -0.0116(13) 0.0015(14)
O1 0.0294(12) 0.0364(11) 0.0271(12) -0.0098(9) 0.0077(10) -0.0106(10)
O2 0.0317(11) 0.0325(10) 0.0283(12) -0.0100(9) -0.0083(10) -0.0111(9)
O3 0.0251(12) 0.0313(11) 0.0295(12) -0.0108(9) 0.0091(10) -0.0062(10)
O4 0.0337(12) 0.0380(11) 0.0324(13) -0.0135(9) -0.0014(11) -0.0112(10)
O5 0.0278(12) 0.0482(13) 0.0243(12) -0.0102(10) 0.0079(10) -0.0112(11)
O6 0.0363(12) 0.0339(11) 0.0305(12) -0.0076(9) -0.0140(10) -0.0134(10)
O7 0.0282(12) 0.0342(11) 0.0260(12) -0.0107(9) 0.0113(10) -0.0115(10)
O8 0.0259(12) 0.0351(11) 0.0377(13) -0.0149(10) 0.0081(11) -0.0089(10)
O9 0.0333(12) 0.0343(11) 0.0269(12) -0.0112(9) 0.0083(10) -0.0120(10)
O10 0.0291(12) 0.0358(12) 0.0316(13) 0.0085(10) -0.0100(11) -0.0113(10)
O11 0.0333(12) 0.0331(11) 0.0330(12) -0.0113(9) -0.0094(11) -0.0087(10)
O12 0.0303(12) 0.0358(12) 0.0352(13) -0.0113(10) 0.0114(10) -0.0113(10)
O13 0.0291(12) 0.0389(12) 0.0309(13) -0.0093(10) 0.0016(11) -0.0042(10)
O14 0.0288(12) 0.0344(11) 0.0340(13) -0.0104(9) 0.0090(10) -0.0114(10)
O15 0.0404(13) 0.0378(11) 0.0451(14) -0.0169(10) -0.0137(11) -0.0157(10)
O16 0.0395(13) 0.0402(12) 0.0366(13) -0.0125(10) -0.0067(11) -0.0172(11)
O17 0.0426(16) 0.0328(13) 0.0501(16) -0.0121(12) -0.0111(13) 0.0065(12)
O1W 0.0326(12) 0.0315(11) 0.0296(12) -0.0115(9) 0.0052(10) -0.0082(10)
O2W 0.0336(13) 0.0397(12) 0.0378(13) -0.0144(10) 0.0045(11) -0.0145(10)
O3W 0.0403(13) 0.0324(11) 0.0316(13) -0.0096(9) 0.0083(11) -0.0110(10)
O4W 0.029(2) 0.037(2) 0.040(3) -0.013(2) -0.004(2) -0.009(2)
O5W 0.041(3) 0.041(3) 0.044(3) 0.008(2) -0.012(3) -0.015(2)
O6W 0.047(2) 0.041(2) 0.028(2) -0.0149(17) -0.011(2) -0.024(2)
O7W 0.038(3) 0.045(3) 0.049(3) -0.013(2) -0.015(2) -0.009(2)
O8W 0.033(3) 0.041(3) 0.036(3) 0.006(2) -0.017(2) -0.012(2)
O9W 0.031(3) 0.032(2) 0.038(3) 0.008(2) -0.004(2) -0.010(2)
O10W 0.027(3) 0.032(2) 0.043(3) -0.013(2) -0.010(2) 0.004(2)
Zn1 0.0316(2) 0.03293(18) 0.0272(2) -0.01116(15) 0.00830(17) -0.01006(16)
Zn2 0.0242(2) 0.0394(2) 0.0273(2) -0.00986(16) 0.00018(17) -0.00162(17)
Zn3 0.0342(2) 0.03746(19) 0.0326(2) -0.01340(16) 0.00139(18) -0.01266(17)

loop_
_atom_type_symbol
_atom_type_description
_atom_type_scat_dispersion_real
_atom_type_scat_dispersion_imag
_atom_type_scat_source
C C 0.0033 0.0016 'International Tables Vol C Tables 4.2.6.8 and 6.1.1.4'
H H 0.0000 0.0000 'International Tables Vol C Tables 4.2.6.8 and 6.1.1.4'
N N 0.0061 0.0033 'International Tables Vol C Tables 4.2.6.8 and 6.1.1.4'
O O 0.0106 0.0060 'International Tables Vol C Tables 4.2.6.8 and 6.1.1.4'
Zn Zn 0.2839 1.4301 'International Tables Vol C Tables 4.2.6.8 and 6.1.1.4'

loop_
_geom_angle_atom_site_label_1
_geom_angle_atom_site_label_2
_geom_angle_atom_site_label_3
_geom_angle
_geom_angle_site_symmetry_1
_geom_angle_site_symmetry_3
C6 C1 C2 118.6(3) . .
C6 C1 N1 121.5(3) . .
C2 C1 N1 119.9(3) . .
C3 C2 C1 120.6(3) . .
C3 C2 H2 119.7 . .
C1 C2 H2 119.7 . .
C2 C3 C4 122.1(3) . .
C2 C3 H3 119.0 . .
C4 C3 H3 119.0 . .
C3 C4 C5 116.9(3) . .
C3 C4 C9 121.5(3) . .
C5 C4 C9 121.6(3) . .
C6 C5 C4 122.0(3) . .
C6 C5 H5 119.0 . .
C4 C5 H5 119.0 . .
C1 C6 C5 119.7(3) . .
C1 C6 H6 120.1 . .
C5 C6 H6 120.1 . .
N2 C7 C8 122.2(3) . .
N2 C7 H7 118.9 . .
C8 C7 H7 118.9 . .
C7 C8 C9 118.9(3) . .
C7 C8 H8 120.6 . .
C9 C8 H8 120.6 . .
C10 C9 C8 116.6(3) . .
C10 C9 C4 124.5(3) . .
C8 C9 C4 118.8(3) . .
C11 C10 C9 121.0(3) . .
C11 C10 H10 119.5 . .
C9 C10 H10 119.5 . .
N2 C11 C10 123.2(3) . .
N2 C11 H11 118.4 . .
C10 C11 H11 118.4 . .
C13 C12 C17 119.6(3) . .
C13 C12 N1 121.9(3) . .
C17 C12 N1 118.5(3) . .
C12 C13 C14 120.6(3) . .
C12 C13 H13 119.7 . .
C14 C13 H13 119.7 . .
C13 C14 C15 121.6(3) . .
C13 C14 H14 119.2 . .
C15 C14 H14 119.2 . .
C16 C15 C14 116.1(3) . .
C16 C15 C20 120.0(3) . .
C14 C15 C20 123.7(3) . .
C17 C16 C15 121.8(3) . .
C17 C16 H16 119.1 . .
C15 C16 H16 119.1 . .
C16 C17 C12 119.9(3) . .
C16 C17 H17 120.1 . .
C12 C17 H17 120.1 . .
C19 C18 N3 120.2(3) . .
C19 C18 H18 119.9 . .
N3 C18 H18 119.9 . .
C18 C19 C20 122.1(3) . .
C18 C19 H19 119.0 . .
C20 C19 H19 119.0 . .
C19 C20 C21 117.3(3) . .
C19 C20 C15 124.0(3) . .
C21 C20 C15 118.7(3) . .
C22 C21 C20 119.6(3) . .
C22 C21 H21 120.2 . .
C20 C21 H21 120.2 . .
N3 C22 C21 122.6(3) . .
N3 C22 H22 118.7 . .
C21 C22 H22 118.7 . .
C28 C23 C24 120.8(3) . .
C28 C23 N1 121.2(3) . .
C24 C23 N1 118.0(3) . .
C25 C24 C23 118.2(3) . .
C25 C24 H24 120.9 . .
C23 C24 H24 120.9 . .
C26 C25 C24 123.0(3) . .
C26 C25 H25 118.5 . .
C24 C25 H25 118.5 . .
C25 C26 C27 116.4(3) . .
C25 C26 C31 122.0(3) . .
C27 C26 C31 121.4(3) . .
C26 C27 C28 122.4(3) . .
C26 C27 H27 118.8 . .
C28 C27 H27 118.8 . .
C23 C28 C27 119.1(3) . .
C23 C28 H28 120.5 . .
C27 C28 H28 120.5 . .
N4 C29 C30 119.0(3) . .
N4 C29 H29 120.5 . .
C30 C29 H29 120.5 . .
C31 C30 C29 121.4(3) . .
C31 C30 H30 119.3 . .
C29 C30 H30 119.3 . .
C30 C31 C32 117.9(3) . .
C30 C31 C26 121.9(3) . .
C32 C31 C26 120.1(3) . .
C31 C32 C33 118.4(3) . .
C31 C32 H32 120.8 . .
C33 C32 H32 120.8 . .
N4 C33 C32 120.7(3) . .
N4 C33 H33 119.6 . .
C32 C33 H33 119.6 . .
C35 C34 C39 120.7(3) . .
C35 C34 C40 116.4(3) . .
C39 C34 C40 122.5(3) . .
C34 C35 C36 121.4(3) . .
C34 C35 H35 119.3 . .
C36 C35 H35 119.3 . .
C35 C36 C37 118.9(3) . .
C35 C36 C41 117.6(3) . .
C37 C36 C41 123.4(3) . .
C38 C37 C36 119.2(3) . .
C38 C37 C53 119.9(3) . .
C36 C37 C53 120.7(3) . .
C37 C38 C39 122.3(3) . .
C37 C38 H38 118.9 . .
C39 C38 H38 118.9 . .
C34 C39 C38 117.1(3) . .
C34 C39 C42 124.3(3) . .
C38 C39 C42 118.0(3) . .
O2 C40 O1 122.6(3) . .
O2 C40 C34 122.1(3) . .
O1 C40 C34 115.2(3) . .
O3 C41 O4 121.0(3) . .
O3 C41 C36 122.6(3) . .
O4 C41 C36 116.3(3) . .
O8 C42 O7 126.1(3) . .
O8 C42 C39 120.5(3) . .
O7 C42 C39 113.4(3) . .
C44 C43 C45 121.0(3) . 2_765
C44 C43 H43 119.5 . .
C45 C43 H43 119.5 2_765 .
C45 C44 C43 121.0(3) . .
C45 C44 C46 122.0(3) . .
C43 C44 C46 117.0(3) . .
C44 C45 C43 118.0(3) . 2_765
C44 C45 C47 124.5(3) . .
C43 C45 C47 117.3(3) 2_765 .
O10 C46 O9 122.4(3) . .
O10 C46 C44 123.6(3) . .
O9 C46 C44 113.9(3) . .
O11 C47 O12 120.9(3) . .
O11 C47 C45 121.9(3) . .
O12 C47 C45 117.2(3) . .
O13 C48 O14 122.7(3) . .
O13 C48 C49 117.6(3) . .
O14 C48 C49 119.6(3) . .
C51 C49 C50 120.6(3) 2_865 .
C51 C49 C48 125.2(3) 2_865 .
C50 C49 C48 114.1(3) . .
C49 C50 C51 120.6(3) . .
C49 C50 H50 119.7 . .
C51 C50 H50 119.7 . .
C49 C51 C50 118.8(3) 2_865 .
C49 C51 C52 126.1(3) 2_865 .
C50 C51 C52 114.6(3) . .
O16 C52 O15 124.2(3) . .
O16 C52 C51 117.8(3) . .
O15 C52 C51 117.7(3) . .
O5 C53 O6 122.9(3) . .
O5 C53 C37 118.1(3) . .
O6 C53 C37 118.2(3) . .
N5 C54 H54A 109.5 . .
N5 C54 H54B 109.5 . .
H54A C54 H54B 109.5 . .
N5 C54 H54C 109.5 . .
H54A C54 H54C 109.5 . .
H54B C54 H54C 109.5 . .
C57 N5 C54 119.2(4) . .
C57 N5 C56 118.0(3) . .
C54 N5 C56 122.8(3) . .
N5 C56 H56A 109.5 . .
N5 C56 H56B 109.5 . .
H56A C56 H56B 109.5 . .
N5 C56 H56C 109.5 . .
H56A C56 H56C 109.5 . .
H56B C56 H56C 109.5 . .
O17 C57 N5 119.2(4) . .
O17 C57 C58 119.5(3) . .
N5 C57 C58 121.2(4) . .
C57 C58 H58D 109.5 . .
C57 C58 H58E 109.5 . .
H58D C58 H58E 109.5 . .
C57 C58 H58F 109.5 . .
H58D C58 H58F 109.5 . .
H58E C58 H58F 109.5 . .
C23 N1 C1 119.5(3) . .
C23 N1 C12 119.7(3) . .
C1 N1 C12 120.3(3) . .
C7 N2 C11 117.8(3) . .
C7 N2 Zn1 117.8(2) . .
C11 N2 Zn1 124.4(2) . .
C22 N3 C18 118.2(3) . .
C22 N3 Zn2 116.7(2) . 1_365
C18 N3 Zn2 124.9(2) . 1_365
C29 N4 C33 122.5(3) . .
C29 N4 H4A 118.7 . .
C33 N4 H4A 118.7 . .
C40 O1 Zn1 115.76(19) . .
C41 O4 Zn3 105.4(2) . 2_766
C53 O5 Zn2 129.4(2) . 2_856
C53 O5 H5A 108.8 . .
Zn2 O5 H5A 120.2 2_856 .
C42 O7 Zn2 121.4(2) . .
C46 O9 Zn1 112.2(2) . .
C47 O12 Zn3 114.8(2) . .
C48 O13 Zn2 117.5(2) . .
Zn1 O1W H1X 109.4 . .
Zn1 O1W H1Y 109.5 . .
H1X O1W H1Y 109.5 . .
Zn3 O2W H2X 109.6 . .
Zn3 O2W H2Y 109.4 . .
H2X O2W H2Y 109.5 . .
Zn3 O3W H3X 109.6 . .
Zn3 O3W H3Y 109.3 . .
H3X O3W H3Y 109.5 . .
H4WA O4W H4WB 113(2) . .
H5WA O5W H5WB 85.9(16) . .
H6WA O6W H6WB 112(2) . .
H7WA O7W H7WB 92.3(16) . .
H8WA O8W H8WB 91.9(13) . .
H10T O10W H10Y 88(4) . .
O9 Zn1 O1 134.31(9) . .
O9 Zn1 O1W 99.14(10) . .
O1 Zn1 O1W 106.44(10) . .
O9 Zn1 N2 105.88(11) . .
O1 Zn1 N2 104.40(10) . .
O1W Zn1 N2 102.97(11) . .
O13 Zn2 O5 106.23(11) . 2_856
O13 Zn2 O7 104.92(9) . .
O5 Zn2 O7 113.63(10) 2_856 .
O13 Zn2 N3 117.62(12) . 1_745
O5 Zn2 N3 114.89(11) 2_856 1_745
O7 Zn2 N3 99.22(10) . 1_745
O3W Zn3 O12 105.05(10) . .
O3W Zn3 O2W 97.07(10) . .
O12 Zn3 O2W 104.35(10) . .
O3W Zn3 O4 98.05(10) . 2_766
O12 Zn3 O4 136.39(10) . 2_766
O2W Zn3 O4 108.92(10) . 2_766

loop_
_geom_bond_atom_site_label_1
_geom_bond_atom_site_label_2
_geom_bond_distance
_geom_bond_site_symmetry_2
C1 C6 1.410(5) .
C1 C2 1.416(5) .
C1 N1 1.452(4) .
C2 C3 1.395(4) .
C2 H2 0.9300 .
C3 C4 1.404(5) .
C3 H3 0.9300 .
C4 C5 1.417(5) .
C4 C9 1.489(5) .
C5 C6 1.411(4) .
C5 H5 0.9300 .
C6 H6 0.9300 .
C7 N2 1.365(4) .
C7 C8 1.426(5) .
C7 H7 0.9300 .
C8 C9 1.443(4) .
C8 H8 0.9300 .
C9 C10 1.401(4) .
C10 C11 1.383(5) .
C10 H10 0.9300 .
C11 N2 1.367(4) .
C11 H11 0.9300 .
C12 C13 1.356(4) .
C12 C17 1.431(5) .
C12 N1 1.453(4) .
C13 C14 1.417(4) .
C13 H13 0.9300 .
C14 C15 1.428(5) .
C14 H14 0.9300 .
C15 C16 1.417(4) .
C15 C20 1.503(4) .
C16 C17 1.398(4) .
C16 H16 0.9300 .
C17 H17 0.9300 .
C18 C19 1.386(5) .
C18 N3 1.398(4) .
C18 H18 0.9300 .
C19 C20 1.395(4) .
C19 H19 0.9300 .
C20 C21 1.413(5) .
C21 C22 1.394(4) .
C21 H21 0.9300 .
C22 N3 1.368(4) .
C22 H22 0.9300 .
C23 C28 1.363(4) .
C23 C24 1.436(4) .
C23 N1 1.438(4) .
C24 C25 1.424(4) .
C24 H24 0.9300 .
C25 C26 1.390(4) .
C25 H25 0.9300 .
C26 C27 1.418(4) .
C26 C31 1.504(4) .
C27 C28 1.439(4) .
C27 H27 0.9300 .
C28 H28 0.9300 .
C29 N4 1.323(5) .
C29 C30 1.418(5) .
C29 H29 0.9300 .
C30 C31 1.389(4) .
C30 H30 0.9300 .
C31 C32 1.405(5) .
C32 C33 1.428(4) .
C32 H32 0.9300 .
C33 N4 1.343(4) .
C33 H33 0.9300 .
C34 C35 1.392(4) .
C34 C39 1.430(4) .
C34 C40 1.519(4) .
C35 C36 1.416(4) .
C35 H35 0.9300 .
C36 C37 1.429(4) .
C36 C41 1.491(4) .
C37 C38 1.396(5) .
C37 C53 1.510(4) .
C38 C39 1.434(4) .
C38 H38 0.9300 .
C39 C42 1.497(5) .
C40 O2 1.249(4) .
C40 O1 1.265(4) .
C41 O3 1.257(4) .
C41 O4 1.272(4) .
C42 O8 1.243(5) .
C42 O7 1.268(4) .
C43 C44 1.408(5) .
C43 C45 1.453(5) 2_765
C43 H43 0.9300 .
C44 C45 1.396(4) .
C44 C46 1.500(5) .
C45 C43 1.453(5) 2_765
C45 C47 1.486(5) .
C46 O10 1.234(4) .
C46 O9 1.255(4) .
C47 O11 1.252(4) .
C47 O12 1.259(4) .
C48 O13 1.269(4) .
C48 O14 1.275(4) .
C48 C49 1.513(4) .
C49 C51 1.378(5) 2_865
C49 C50 1.417(5) .
C50 C51 1.435(4) .
C50 H50 0.9300 .
C51 C49 1.378(5) 2_865
C51 C52 1.496(5) .
C52 O16 1.248(4) .
C52 O15 1.266(4) .
C53 O5 1.239(4) .
C53 O6 1.258(5) .
C54 N5 1.484(5) .
C54 H54A 0.9600 .
C54 H54B 0.9600 .
C54 H54C 0.9600 .
N5 C57 1.443(5) .
N5 C56 1.516(6) .
C56 H56A 0.9600 .
C56 H56B 0.9600 .
C56 H56C 0.9600 .
C57 O17 1.261(5) .
C57 C58 1.501(6) .
C58 H58D 0.9600 .
C58 H58E 0.9600 .
C58 H58F 0.9600 .
N2 Zn1 2.071(3) .
N3 Zn2 2.067(3) 1_365
N4 H4A 0.8600 .
O1 Zn1 1.988(2) .
O4 Zn3 2.039(2) 2_766
O5 Zn2 2.006(3) 2_856
O5 H5A 0.8501 .
O7 Zn2 2.025(2) .
O9 Zn1 1.959(2) .
O12 Zn3 1.993(2) .
O13 Zn2 1.992(2) .
O1W Zn1 2.063(3) .
O1W H1X 0.9600 .
O1W H1Y 0.9599 .
O2W Zn3 2.028(3) .
O2W H2X 0.9600 .
O2W H2Y 0.9600 .
O3W Zn3 1.981(2) .
O3W H3X 0.9599 .
O3W H3Y 0.9598 .
O4W H4WA 0.846(16) .
O4W H4WB 0.835(15) .
O5W H5WA 0.969(16) .
O5W H5WB 0.977(16) .
O6W H6WA 0.843(15) .
O6W H6WB 0.846(17) .
O7W H7WA 0.923(17) .
O7W H7WB 0.922(15) .
O8W H8WA 0.922(14) .
O8W H8WB 0.935(15) .
O10W H10T 0.853(19) .
O10W H10Y 0.848(19) .
Zn2 O5 2.006(3) 2_856
Zn2 N3 2.067(3) 1_745
Zn3 O4 2.039(2) 2_766

loop_
_geom_torsion_atom_site_label_1
_geom_torsion_atom_site_label_2
_geom_torsion_atom_site_label_3
_geom_torsion_atom_site_label_4
_geom_torsion
_geom_torsion_site_symmetry_1
_geom_torsion_site_symmetry_4
C6 C1 C2 C3 -1.0(5) . .
N1 C1 C2 C3 176.8(3) . .
C1 C2 C3 C4 1.6(5) . .
C2 C3 C4 C5 0.0(5) . .
C2 C3 C4 C9 179.7(3) . .
C3 C4 C5 C6 -2.2(5) . .
C9 C4 C5 C6 178.1(3) . .
C2 C1 C6 C5 -1.1(5) . .
N1 C1 C6 C5 -178.9(3) . .
C4 C5 C6 C1 2.7(5) . .
N2 C7 C8 C9 -0.1(5) . .
C7 C8 C9 C10 4.7(5) . .
C7 C8 C9 C4 -178.1(3) . .
C3 C4 C9 C10 -149.9(3) . .
C5 C4 C9 C10 29.8(5) . .
C3 C4 C9 C8 33.2(5) . .
C5 C4 C9 C8 -147.1(3) . .
C8 C9 C10 C11 -5.4(5) . .
C4 C9 C10 C11 177.6(3) . .
C9 C10 C11 N2 1.5(5) . .
C17 C12 C13 C14 -2.2(5) . .
N1 C12 C13 C14 177.8(3) . .
C12 C13 C14 C15 6.5(5) . .
C13 C14 C15 C16 -6.1(5) . .
C13 C14 C15 C20 179.5(3) . .
C14 C15 C16 C17 1.7(5) . .
C20 C15 C16 C17 176.3(3) . .
C15 C16 C17 C12 2.4(5) . .
C13 C12 C17 C16 -2.2(5) . .
N1 C12 C17 C16 177.8(3) . .
N3 C18 C19 C20 1.1(6) . .
C18 C19 C20 C21 0.0(6) . .
C18 C19 C20 C15 -179.2(3) . .
C16 C15 C20 C19 -141.8(4) . .
C14 C15 C20 C19 32.4(5) . .
C16 C15 C20 C21 39.0(5) . .
C14 C15 C20 C21 -146.8(3) . .
C19 C20 C21 C22 -0.6(5) . .
C15 C20 C21 C22 178.6(3) . .
C20 C21 C22 N3 0.2(5) . .
C28 C23 C24 C25 -3.4(6) . .
N1 C23 C24 C25 178.4(3) . .
C23 C24 C25 C26 1.9(6) . .
C24 C25 C26 C27 0.4(6) . .
C24 C25 C26 C31 176.5(4) . .
C25 C26 C27 C28 -1.3(6) . .
C31 C26 C27 C28 -177.5(4) . .
C24 C23 C28 C27 2.5(6) . .
N1 C23 C28 C27 -179.3(3) . .
C26 C27 C28 C23 -0.2(6) . .
N4 C29 C30 C31 -0.3(6) . .
C29 C30 C31 C32 -1.6(6) . .
C29 C30 C31 C26 176.0(3) . .
C25 C26 C31 C30 168.5(4) . .
C27 C26 C31 C30 -15.5(6) . .
C25 C26 C31 C32 -14.0(6) . .
C27 C26 C31 C32 162.0(4) . .
C30 C31 C32 C33 1.3(6) . .
C26 C31 C32 C33 -176.4(3) . .
C31 C32 C33 N4 1.0(6) . .
C39 C34 C35 C36 2.0(5) . .
C40 C34 C35 C36 -171.5(3) . .
C34 C35 C36 C37 2.4(5) . .
C34 C35 C36 C41 178.8(3) . .
C35 C36 C37 C38 -5.8(5) . .
C41 C36 C37 C38 178.1(3) . .
C35 C36 C37 C53 178.4(3) . .
C41 C36 C37 C53 2.2(5) . .
C36 C37 C38 C39 4.9(5) . .
C53 C37 C38 C39 -179.2(3) . .
C35 C34 C39 C38 -2.9(5) . .
C40 C34 C39 C38 170.2(3) . .
C35 C34 C39 C42 168.7(3) . .
C40 C34 C39 C42 -18.2(6) . .
C37 C38 C39 C34 -0.6(5) . .
C37 C38 C39 C42 -172.8(3) . .
C35 C34 C40 O2 146.6(3) . .
C39 C34 C40 O2 -26.8(5) . .
C35 C34 C40 O1 -29.0(5) . .
C39 C34 C40 O1 157.6(3) . .
C35 C36 C41 O3 12.8(5) . .
C37 C36 C41 O3 -170.9(3) . .
C35 C36 C41 O4 -171.0(3) . .
C37 C36 C41 O4 5.2(5) . .
C34 C39 C42 O8 -32.3(5) . .
C38 C39 C42 O8 139.2(3) . .
C34 C39 C42 O7 146.9(3) . .
C38 C39 C42 O7 -41.5(4) . .
C45 C43 C44 C45 2.0(6) 2_765 .
C45 C43 C44 C46 -176.0(3) 2_765 .
C43 C44 C45 C43 -1.9(6) . 2_765
C46 C44 C45 C43 176.0(3) . 2_765
C43 C44 C45 C47 172.5(4) . .
C46 C44 C45 C47 -9.6(6) . .
C45 C44 C46 O10 156.0(4) . .
C43 C44 C46 O10 -26.1(5) . .
C45 C44 C46 O9 -26.3(5) . .
C43 C44 C46 O9 151.7(3) . .
C44 C45 C47 O11 -64.8(5) . .
C43 C45 C47 O11 109.6(4) 2_765 .
C44 C45 C47 O12 116.7(4) . .
C43 C45 C47 O12 -68.9(5) 2_765 .
O13 C48 C49 C51 -158.4(4) . 2_865
O14 C48 C49 C51 18.4(6) . 2_865
O13 C48 C49 C50 20.2(5) . .
O14 C48 C49 C50 -163.1(3) . .
C51 C49 C50 C51 -1.8(6) 2_865 .
C48 C49 C50 C51 179.5(3) . .
C49 C50 C51 C49 1.8(6) . 2_865
C49 C50 C51 C52 -171.2(4) . .
C49 C51 C52 O16 45.3(6) 2_865 .
C50 C51 C52 O16 -142.3(4) . .
C49 C51 C52 O15 -128.7(4) 2_865 .
C50 C51 C52 O15 43.7(5) . .
C38 C37 C53 O5 -85.6(4) . .
C36 C37 C53 O5 90.2(4) . .
C38 C37 C53 O6 85.0(4) . .
C36 C37 C53 O6 -99.2(4) . .
C54 N5 C57 O17 -0.1(6) . .
C56 N5 C57 O17 179.9(3) . .
C54 N5 C57 C58 178.4(3) . .
C56 N5 C57 C58 -1.6(5) . .
C28 C23 N1 C1 -38.0(5) . .
C24 C23 N1 C1 140.2(3) . .
C28 C23 N1 C12 134.1(4) . .
C24 C23 N1 C12 -47.7(5) . .
C6 C1 N1 C23 139.4(3) . .
C2 C1 N1 C23 -38.4(5) . .
C6 C1 N1 C12 -32.7(5) . .
C2 C1 N1 C12 149.6(3) . .
C13 C12 N1 C23 149.9(3) . .
C17 C12 N1 C23 -30.0(5) . .
C13 C12 N1 C1 -38.0(5) . .
C17 C12 N1 C1 142.0(3) . .
C8 C7 N2 C11 -3.9(5) . .
C8 C7 N2 Zn1 174.5(3) . .
C10 C11 N2 C7 3.3(5) . .
C10 C11 N2 Zn1 -175.0(3) . .
C21 C22 N3 C18 0.8(5) . .
C21 C22 N3 Zn2 175.7(3) . 1_365
C19 C18 N3 C22 -1.4(5) . .
C19 C18 N3 Zn2 -175.9(3) . 1_365
C30 C29 N4 C33 2.7(6) . .
C32 C33 N4 C29 -3.1(6) . .
O2 C40 O1 Zn1 -2.2(4) . .
C34 C40 O1 Zn1 173.4(2) . .
O3 C41 O4 Zn3 -3.3(4) . 2_766
C36 C41 O4 Zn3 -179.5(2) . 2_766
O6 C53 O5 Zn2 -155.1(3) . 2_856
C37 C53 O5 Zn2 15.1(4) . 2_856
O8 C42 O7 Zn2 -1.0(5) . .
C39 C42 O7 Zn2 179.77(19) . .
O10 C46 O9 Zn1 -2.8(4) . .
C44 C46 O9 Zn1 179.5(2) . .
O11 C47 O12 Zn3 2.2(4) . .
C45 C47 O12 Zn3 -179.4(2) . .
O14 C48 O13 Zn2 -3.8(5) . .
C49 C48 O13 Zn2 172.8(3) . .
C46 O9 Zn1 O1 42.1(3) . .
C46 O9 Zn1 O1W 166.0(2) . .
C46 O9 Zn1 N2 -87.7(2) . .
C40 O1 Zn1 O9 55.3(3) . .
C40 O1 Zn1 O1W -66.0(3) . .
C40 O1 Zn1 N2 -174.5(2) . .
C7 N2 Zn1 O9 164.7(2) . .
C11 N2 Zn1 O9 -17.0(3) . .
C7 N2 Zn1 O1 19.4(3) . .
C11 N2 Zn1 O1 -162.3(3) . .
C7 N2 Zn1 O1W -91.7(3) . .
C11 N2 Zn1 O1W 86.6(3) . .
C48 O13 Zn2 O5 -67.5(3) . 2_856
C48 O13 Zn2 O7 171.8(3) . .
C48 O13 Zn2 N3 62.8(3) . 1_745
C42 O7 Zn2 O13 79.2(3) . .
C42 O7 Zn2 O5 -36.4(3) . 2_856
C42 O7 Zn2 N3 -158.8(2) . 1_745
C47 O12 Zn3 O3W -91.7(2) . .
C47 O12 Zn3 O2W 166.8(2) . .
C47 O12 Zn3 O4 27.9(3) . 2_766
